data_4500151
loop_
_publ_author_name
'Liang, Po-Ching'
'Liu, Hsin-Kuan'
'Yeh, Chun-Ting'
'Lin, Chia-Her'
'Zima, V\'it\<ezslav'

_publ_section_title
;
 Supramolecular Assembly of Calcium Metal&#x2212;Organic Frameworks with
 Structural Transformations
;
_journal_issue 3
_journal_name_full 'Crystal Growth &amp; Design'
_journal_page_first 699
_journal_paper_doi 10.1021/cg101114h
_journal_volume 11
_journal_year 2011
_chemical_formula_moiety 'C8 H8 Ca O8'
_chemical_formula_sum 'C8 H8 Ca O8'
_chemical_formula_weight 272.22
_chemical_name_systematic
; 
 ? 
;
_space_group_IT_number 2
_symmetry_cell_setting triclinic
_symmetry_space_group_name_Hall '-P 1'
_symmetry_space_group_name_H-M 'P -1'
_atom_sites_solution_hydrogens geom
_atom_sites_solution_primary direct
_atom_sites_solution_secondary difmap
_audit_creation_method SHELXL-97
_cell_angle_alpha 104.367(2)
_cell_angle_beta 93.316(2)
_cell_angle_gamma 91.769(2)
_cell_formula_units_Z 2
_cell_length_a 6.0146(2)
_cell_length_b 7.6214(3)
_cell_length_c 11.0855(5)
_cell_measurement_reflns_used 6756
_cell_measurement_temperature 296(2)
_cell_measurement_theta_max 28.363
_cell_measurement_theta_min 2.762
_cell_volume 490.90(3)
_computing_cell_refinement 'Bruker SAINT (Bruker, 2009)'
_computing_data_collection 'Bruker APEX2 (Bruker, 2010)'
_computing_data_reduction 'Bruker SAINT'
_computing_molecular_graphics 'Bruker SHELXTL (Sheldrick, 2008)'
_computing_publication_material 'Bruker SHELXTL'
_computing_structure_refinement 'SHELXL-97 (Sheldrick, 2008)'
_computing_structure_solution 'SHELXS-97 (Sheldrick, 2008)'
_diffrn_ambient_temperature 296(2)
_diffrn_detector_area_resol_mean 8.3333
_diffrn_measured_fraction_theta_full 0.987
_diffrn_measured_fraction_theta_max 0.987
_diffrn_measurement_device_type 'Bruker APEX-II CCD'
_diffrn_measurement_method '\f and \w scans'
_diffrn_radiation_monochromator graphite
_diffrn_radiation_source 'fine-focus sealed tube'
_diffrn_radiation_type MoK\a
_diffrn_radiation_wavelength 0.71073
_diffrn_reflns_av_R_equivalents 0.0191
_diffrn_reflns_av_sigmaI/netI 0.0163
_diffrn_reflns_limit_h_max 7
_diffrn_reflns_limit_h_min -8
_diffrn_reflns_limit_k_max 9
_diffrn_reflns_limit_k_min -10
_diffrn_reflns_limit_l_max 14
_diffrn_reflns_limit_l_min -14
_diffrn_reflns_number 8239
_diffrn_reflns_theta_full 28.38
_diffrn_reflns_theta_max 28.38
_diffrn_reflns_theta_min 1.90
_exptl_absorpt_coefficient_mu 0.671
_exptl_absorpt_correction_T_max 0.7991
_exptl_absorpt_correction_T_min 0.7751
_exptl_absorpt_correction_type multi-scan
_exptl_absorpt_process_details 'SADABS (Bruker, 2008)'
_exptl_crystal_colour colourless
_exptl_crystal_density_diffrn 1.842
_exptl_crystal_density_method 'not measured'
_exptl_crystal_description columnar
_exptl_crystal_F_000 280
_exptl_crystal_size_max 0.40
_exptl_crystal_size_mid 0.40
_exptl_crystal_size_min 0.35
_refine_diff_density_max 0.417
_refine_diff_density_min -0.343
_refine_diff_density_rms 0.097
_refine_ls_extinction_method none
_refine_ls_goodness_of_fit_ref 1.099
_refine_ls_hydrogen_treatment constr
_refine_ls_matrix_type full
_refine_ls_number_parameters 154
_refine_ls_number_reflns 2414
_refine_ls_number_restraints 0
_refine_ls_restrained_S_all 1.099
_refine_ls_R_factor_all 0.0261
_refine_ls_R_factor_gt 0.0250
_refine_ls_shift/su_max 0.001
_refine_ls_shift/su_mean 0.000
_refine_ls_structure_factor_coef Fsqd
_refine_ls_weighting_details 'calc w=1/[\s^2^(Fo^2^)+(0.0401P)^2^+0.1594P] where P=(Fo^2^+2Fc^2^)/3'
_refine_ls_weighting_scheme calc
_refine_ls_wR_factor_gt 0.0716
_refine_ls_wR_factor_ref 0.0726
_reflns_number_gt 2312
_reflns_number_total 2414
_reflns_threshold_expression >2sigma(I)
_cod_data_source_file cg101114h_si_007.cif
_cod_data_source_block 6
_cod_original_sg_symbol_H-M P-1
_cod_database_code 4500151

loop_
_symmetry_equiv_pos_as_xyz
'x, y, z'
'-x, -y, -z'

loop_
_atom_site_label
_atom_site_type_symbol
_atom_site_fract_x
_atom_site_fract_y
_atom_site_fract_z
_atom_site_U_iso_or_equiv
_atom_site_adp_type
_atom_site_occupancy
_atom_site_symmetry_multiplicity
_atom_site_calc_flag
_atom_site_refinement_flags
Ca1 Ca 0.13601(4) 0.07262(3) 0.66779(2) 0.01777(9) Uani 1 1 d .
O1 O 0.52515(14) 0.10292(12) 0.64047(9) 0.02247(19) Uani 1 1 d .
O2 O 0.17432(14) -0.11911(12) 0.46405(8) 0.02010(18) Uani 1 1 d .
O3 O -0.68549(17) 0.83469(13) 1.04276(10) 0.0293(2) Uani 1 1 d .
H1 H -0.7846 0.8406 1.0912 0.035 Uiso 1 1 calc R
O4 O -0.06221(18) 0.55058(14) 0.78990(10) 0.0325(2) Uani 1 1 d .
O5 O -0.04567(15) 0.27702(12) 0.82532(9) 0.0246(2) Uani 1 1 d .
O6 O 0.24572(16) 0.37268(12) 0.66204(9) 0.0276(2) Uani 1 1 d .
H2 H 0.1638 0.4519 0.6953 0.033 Uiso 1 1 calc R
O7 O -0.14271(17) -0.13582(15) 0.70858(11) 0.0369(3) Uani 1 1 d .
H3 H -0.2697 -0.1145 0.6874 0.055 Uiso 1 1 d R
H4 H -0.1434 -0.2278 0.7343 0.055 Uiso 1 1 d R
O8 O 0.31863(19) -0.05240(16) 0.81830(10) 0.0373(3) Uani 1 1 d .
H5 H 0.2699 -0.0967 0.8722 0.056 Uiso 1 1 d R
H6 H 0.4324 0.0014 0.8555 0.056 Uiso 1 1 d R
C1 C 0.63975(18) 0.17759(15) 0.57550(10) 0.0170(2) Uani 1 1 d .
C2 C 0.31278(19) 0.58710(16) 0.54302(11) 0.0192(2) Uani 1 1 d .
H7 H 0.1855 0.6453 0.5720 0.023 Uiso 1 1 calc R
C3 C 0.37199(19) 0.43517(15) 0.58230(11) 0.0182(2) Uani 1 1 d .
C4 C 0.56258(18) 0.34419(15) 0.53856(11) 0.0170(2) Uani 1 1 d .
C5 C -0.4171(2) 0.63426(17) 0.94797(12) 0.0236(3) Uani 1 1 d .
H8 H -0.3617 0.7249 0.9136 0.028 Uiso 1 1 calc R
C6 C -0.3191(2) 0.46750(17) 0.92433(11) 0.0202(2) Uani 1 1 d .
C7 C -0.5964(2) 0.66708(17) 1.02228(11) 0.0217(2) Uani 1 1 d .
C8 C -0.12922(19) 0.43157(16) 0.84103(11) 0.0205(2) Uani 1 1 d .

loop_
_atom_site_aniso_label
_atom_site_aniso_U_11
_atom_site_aniso_U_22
_atom_site_aniso_U_33
_atom_site_aniso_U_23
_atom_site_aniso_U_13
_atom_site_aniso_U_12
Ca1 0.01739(13) 0.01920(13) 0.01989(13) 0.00864(9) 0.00769(9) 0.00708(9)
O1 0.0197(4) 0.0253(4) 0.0279(4) 0.0145(4) 0.0094(3) 0.0081(3)
O2 0.0168(4) 0.0234(4) 0.0230(4) 0.0088(3) 0.0076(3) 0.0102(3)
O3 0.0345(5) 0.0242(5) 0.0372(5) 0.0156(4) 0.0244(4) 0.0158(4)
O4 0.0356(5) 0.0296(5) 0.0421(6) 0.0204(4) 0.0266(5) 0.0152(4)
O5 0.0265(5) 0.0228(4) 0.0282(5) 0.0089(4) 0.0156(4) 0.0101(3)
O6 0.0288(5) 0.0224(4) 0.0395(5) 0.0164(4) 0.0253(4) 0.0129(4)
O7 0.0262(5) 0.0344(6) 0.0594(7) 0.0277(5) 0.0071(5) 0.0032(4)
O8 0.0366(6) 0.0479(6) 0.0363(6) 0.0273(5) 0.0014(4) 0.0042(5)
C1 0.0157(5) 0.0185(5) 0.0180(5) 0.0054(4) 0.0040(4) 0.0056(4)
C2 0.0160(5) 0.0193(5) 0.0246(6) 0.0072(4) 0.0098(4) 0.0072(4)
C3 0.0173(5) 0.0183(5) 0.0216(5) 0.0072(4) 0.0096(4) 0.0048(4)
C4 0.0159(5) 0.0169(5) 0.0200(5) 0.0060(4) 0.0062(4) 0.0056(4)
C5 0.0265(6) 0.0231(6) 0.0262(6) 0.0117(5) 0.0146(5) 0.0083(5)
C6 0.0209(5) 0.0228(6) 0.0198(5) 0.0080(4) 0.0105(4) 0.0073(4)
C7 0.0245(6) 0.0211(6) 0.0230(6) 0.0089(5) 0.0116(5) 0.0092(4)
C8 0.0207(6) 0.0227(6) 0.0202(6) 0.0071(5) 0.0098(4) 0.0070(5)

loop_
_atom_type_symbol
_atom_type_description
_atom_type_scat_dispersion_real
_atom_type_scat_dispersion_imag
_atom_type_scat_source
C C 0.0033 0.0016 'International Tables Vol C Tables 4.2.6.8 and 6.1.1.4'
N N 0.0061 0.0033 'International Tables Vol C Tables 4.2.6.8 and 6.1.1.4'
O O 0.0106 0.0060 'International Tables Vol C Tables 4.2.6.8 and 6.1.1.4'
Ca Ca 0.2262 0.3064 'International Tables Vol C Tables 4.2.6.8 and 6.1.1.4'
H H 0.0000 0.0000 'International Tables Vol C Tables 4.2.6.8 and 6.1.1.4'

loop_
_geom_angle_atom_site_label_1
_geom_angle_atom_site_label_2
_geom_angle_atom_site_label_3
_geom_angle
_geom_angle_site_symmetry_1
_geom_angle_site_symmetry_3
O8 Ca1 O5 90.96(4) . .
O8 Ca1 O6 118.15(4) . .
O5 Ca1 O6 72.08(3) . .
O8 Ca1 O1 74.18(4) . .
O5 Ca1 O1 122.74(3) . .
O6 Ca1 O1 68.11(3) . .
O8 Ca1 O2 155.17(4) . 2_556
O5 Ca1 O2 83.45(3) . 2_556
O6 Ca1 O2 83.14(3) . 2_556
O1 Ca1 O2 128.78(3) . 2_556
O8 Ca1 O2 109.43(4) . .
O5 Ca1 O2 155.88(3) . .
O6 Ca1 O2 107.24(3) . .
O1 Ca1 O2 76.66(3) . .
O2 Ca1 O2 72.63(3) 2_556 .
O8 Ca1 O7 76.46(4) . .
O5 Ca1 O7 81.11(4) . .
O6 Ca1 O7 149.13(3) . .
O1 Ca1 O7 141.94(3) . .
O2 Ca1 O7 78.78(3) 2_556 .
O2 Ca1 O7 91.01(4) . .
O8 Ca1 Ca1 140.31(3) . 2_556
O5 Ca1 Ca1 119.72(3) . 2_556
O6 Ca1 Ca1 96.30(3) . 2_556
O1 Ca1 Ca1 104.21(2) . 2_556
O2 Ca1 Ca1 36.33(2) 2_556 2_556
O2 Ca1 Ca1 36.31(2) . 2_556
O7 Ca1 Ca1 83.70(3) . 2_556
C1 O1 Ca1 135.12(8) . .
C1 O2 Ca1 124.20(7) 2_656 2_556
C1 O2 Ca1 123.67(8) 2_656 .
Ca1 O2 Ca1 107.37(3) 2_556 .
C7 O3 H1 109.5 . .
C8 O5 Ca1 137.77(8) . .
C3 O6 Ca1 131.18(7) . .
C3 O6 H2 109.5 . .
Ca1 O6 H2 115.5 . .
Ca1 O7 H3 113.0 . .
Ca1 O7 H4 136.4 . .
H3 O7 H4 110.4 . .
Ca1 O8 H5 131.2 . .
Ca1 O8 H6 117.5 . .
H5 O8 H6 100.7 . .
O1 C1 O2 123.07(10) . 2_656
O1 C1 C4 120.77(10) . .
O2 C1 C4 116.16(10) 2_656 .
C3 C2 C4 122.23(10) . 2_666
C3 C2 H7 118.9 . .
C4 C2 H7 118.9 2_666 .
O6 C3 C2 120.33(10) . .
O6 C3 C4 119.91(10) . .
C2 C3 C4 119.75(10) . .
C2 C4 C3 118.02(10) 2_666 .
C2 C4 C1 118.35(10) 2_666 .
C3 C4 C1 123.63(10) . .
C7 C5 C6 120.75(11) . .
C7 C5 H8 119.6 . .
C6 C5 H8 119.6 . .
C5 C6 C7 118.85(10) . 2_467
C5 C6 C8 120.36(11) . .
C7 C6 C8 120.78(11) 2_467 .
O3 C7 C5 118.08(11) . .
O3 C7 C6 121.52(10) . 2_467
C5 C7 C6 120.40(11) . 2_467
O4 C8 O5 123.28(10) . .
O4 C8 C6 119.90(10) . .
O5 C8 C6 116.82(10) . .

loop_
_geom_bond_atom_site_label_1
_geom_bond_atom_site_label_2
_geom_bond_distance
_geom_bond_site_symmetry_2
Ca1 O8 2.3537(10) .
Ca1 O5 2.3762(9) .
Ca1 O6 2.3776(9) .
Ca1 O1 2.3888(9) .
Ca1 O2 2.3932(9) 2_556
Ca1 O2 2.3943(9) .
Ca1 O7 2.4122(10) .
O1 C1 1.2467(14) .
O2 C1 1.2774(13) 2_656
O2 Ca1 2.3933(9) 2_556
O3 C7 1.3721(14) .
O3 H1 0.8200 .
O4 C8 1.2511(15) .
O5 C8 1.2709(15) .
O6 C3 1.3599(13) .
O6 H2 0.8200 .
O7 H3 0.8193 .
O7 H4 0.8200 .
O8 H5 0.8192 .
O8 H6 0.8197 .
C1 O2 1.2775(13) 2_656
C1 C4 1.5059(15) .
C2 C3 1.3838(16) .
C2 C4 1.3941(15) 2_666
C2 H7 0.9300 .
C3 C4 1.4059(15) .
C4 C2 1.3940(15) 2_666
C5 C7 1.3864(16) .
C5 C6 1.3894(17) .
C5 H8 0.9300 .
C6 C7 1.4016(17) 2_467
C6 C8 1.4991(15) .
C7 C6 1.4016(17) 2_467

loop_
_geom_hbond_atom_site_label_D
_geom_hbond_atom_site_label_H
_geom_hbond_atom_site_label_A
_geom_hbond_distance_DH
_geom_hbond_distance_HA
_geom_hbond_distance_DA
_geom_hbond_angle_DHA
_geom_hbond_site_symmetry_A
O3 H1 O5 0.82 1.78 2.5069(13) 146.9 2_467
O6 H2 O4 0.82 1.83 2.6044(12) 156.9 .
O7 H3 O1 0.82 2.24 2.9331(13) 142.6 1_455
O7 H4 O4 0.82 2.00 2.8017(14) 165.4 1_545
O8 H5 O3 0.82 2.09 2.8285(14) 150.2 1_645
O8 H6 O3 0.82 2.03 2.8472(16) 171.6 2_567
